data_4318202
loop_
_publ_author_name
'Mohammed Fettouhi'
'Bassam El Ali'
'Abdel Moneim El-Ghanam'
'St\'ephane Golhen'
'Lahc\`ene Ouahab'
'Nathalie Daro'
'Jean-Pascal Sutter'

_publ_contact_author_address
;
LCSIM - UMR 6511 CNRS Universite de Rennes 1
Batiment 10B
Avenue du General Leclerc
35042 Rennes cedex
France
;
_publ_contact_author_email Ouahab@univ-rennes1.fr
_publ_contact_author_name 'Dr OUAHAB Lahcene'
_publ_section_title
;
 Temperature Dependence of the Crystal Lattice Organization of
 Coordination Compounds Involving Nitronyl Nitroxide Radicals: A Magnetic
 and Structural Investigation
;
_journal_name_full 'Inorganic Chemistry'
_journal_page_first 3705
_journal_page_last 3712
_journal_paper_doi 10.1021/ic020021p
_journal_volume 41
_journal_year 2002
_chemical_formula_sum 'C48 H64 N18 O8 Zn'
_chemical_formula_weight 1086.54
_chemical_name_systematic
;
  ?
;
_space_group_IT_number 2
_symmetry_cell_setting triclinic
_symmetry_space_group_name_Hall '-P 1'
_symmetry_space_group_name_H-M 'P -1'
_atom_sites_solution_hydrogens geom
_atom_sites_solution_primary direct
_atom_sites_solution_secondary difmap
_audit_creation_method SHELXL-97
_cell_angle_alpha 90.150(16)
_cell_angle_beta 103.22(3)
_cell_angle_gamma 91.931(18)
_cell_formula_units_Z 1
_cell_length_a 7.171(3)
_cell_length_b 13.7915(16)
_cell_length_c 13.967(4)
_cell_measurement_reflns_used 25
_cell_measurement_temperature 293(2)
_cell_measurement_theta_max 10.72
_cell_measurement_theta_min 4.91
_cell_volume 1343.9(7)
_computing_cell_refinement MolEN
_computing_data_collection 'Enraf Nonius CAD4'
_computing_data_reduction MolEN
_computing_structure_refinement 'SHELXL-97 (Sheldrick, 1997)'
_computing_structure_solution 'SHELXS-97 (Sheldrick, 1990)'
_diffrn_ambient_temperature 293(2)
_diffrn_measured_fraction_theta_full 1.000
_diffrn_measured_fraction_theta_max 1.000
_diffrn_measurement_device_type 'Enraf-Nonius CAD4'
_diffrn_measurement_method \q-2\q
_diffrn_radiation_monochromator graphite
_diffrn_radiation_source 'fine-focus sealed tube'
_diffrn_radiation_type MoK\a
_diffrn_radiation_wavelength 0.71073
_diffrn_reflns_av_R_equivalents 0.0259
_diffrn_reflns_av_sigmaI/netI 0.0747
_diffrn_reflns_limit_h_max 8
_diffrn_reflns_limit_h_min 0
_diffrn_reflns_limit_k_max 16
_diffrn_reflns_limit_k_min -16
_diffrn_reflns_limit_l_max 16
_diffrn_reflns_limit_l_min -17
_diffrn_reflns_number 5699
_diffrn_reflns_theta_full 25.97
_diffrn_reflns_theta_max 25.97
_diffrn_reflns_theta_min 1.48
_diffrn_standards_interval_count 250
_diffrn_standards_interval_time 60
_diffrn_standards_number 3
_exptl_absorpt_coefficient_mu 0.526
_exptl_absorpt_correction_T_max 0.998362
_exptl_absorpt_correction_T_min 0.933575
_exptl_absorpt_correction_type \y-scan
_exptl_crystal_density_diffrn 1.343
_exptl_crystal_density_method 'not measured'
_exptl_crystal_F_000 572
_refine_diff_density_max 0.251
_refine_diff_density_min -0.580
_refine_diff_density_rms 0.065
_refine_ls_extinction_method none
_refine_ls_goodness_of_fit_ref 1.025
_refine_ls_hydrogen_treatment mixed
_refine_ls_matrix_type full
_refine_ls_number_parameters 340
_refine_ls_number_reflns 5257
_refine_ls_number_restraints 0
_refine_ls_restrained_S_all 1.025
_refine_ls_R_factor_all 0.1083
_refine_ls_R_factor_gt 0.0442
_refine_ls_shift/su_max 0.001
_refine_ls_shift/su_mean 0.000
_refine_ls_structure_factor_coef Fsqd
_refine_ls_weighting_details 'calc w=1/[\s^2^(Fo^2^)+(0.0537P)^2^+0.1718P] where P=(Fo^2^+2Fc^2^)/3'
_refine_ls_weighting_scheme calc
_refine_ls_wR_factor_gt 0.0955
_refine_ls_wR_factor_ref 0.1121
_reflns_number_gt 3364
_reflns_number_total 5257
_reflns_threshold_expression >2sigma(I)
_cod_data_source_file ic020021p_5.cif
_cod_data_source_block C-293K
_cod_depositor_comments
;
The following automatic conversions were performed:

'_symmetry_cell_setting' value 'Triclinic' changed to 'triclinic'
according to the built-in table from CIF Core dictionary named
'cif_core.dic' version 2.4.1 from 2010-06-29.

Automatic conversion script
Id: cif_fix_values 1646 2011-03-28 12:23:43Z adriana 
;
_cod_original_cell_volume 1343.8(7)
_cod_database_code 4318202

loop_
_symmetry_equiv_pos_as_xyz
'x, y, z'
'-x, -y, -z'

loop_
_atom_site_label
_atom_site_type_symbol
_atom_site_fract_x
_atom_site_fract_y
_atom_site_fract_z
_atom_site_U_iso_or_equiv
_atom_site_adp_type
_atom_site_occupancy
_atom_site_symmetry_multiplicity
_atom_site_calc_flag
_atom_site_refinement_flags
_atom_site_disorder_assembly
_atom_site_disorder_group
Zn Zn 0.0000 0.0000 0.0000 0.02949(15) Uani 1 2 d S . .
N7 N 0.2220(3) 0.02872(18) -0.07093(18) 0.0367(6) Uani 1 1 d . . .
N8 N 0.2149(3) 0.07208(18) -0.14483(19) 0.0380(6) Uani 1 1 d . . .
N9 N 0.2143(5) 0.1140(3) -0.2159(2) 0.0751(10) Uani 1 1 d . . .
N1 N 0.1245(3) -0.14647(16) 0.03668(16) 0.0329(6) Uani 1 1 d . . .
N2 N 0.5371(3) -0.44730(17) 0.13624(18) 0.0354(6) Uani 1 1 d . . .
N3 N 0.2911(3) -0.47456(17) 0.20191(18) 0.0350(6) Uani 1 1 d . . .
O1 O 0.1397(3) -0.46235(16) 0.23275(18) 0.0544(6) Uani 1 1 d . . .
O2 O 0.6471(3) -0.40997(16) 0.08534(18) 0.0529(6) Uani 1 1 d . . .
C1 C 0.0162(4) -0.2224(2) 0.0544(2) 0.0365(7) Uani 1 1 d . . .
H1 H -0.1154 -0.2149 0.0432 0.044 Uiso 1 1 calc R . .
C2 C 0.0862(4) -0.3103(2) 0.0879(2) 0.0364(7) Uani 1 1 d . . .
H2 H 0.0040 -0.3606 0.0988 0.044 Uiso 1 1 calc R . .
C3 C 0.2834(4) -0.32289(19) 0.1054(2) 0.0292(6) Uani 1 1 d . . .
C4 C 0.3964(4) -0.2459(2) 0.0849(2) 0.0347(7) Uani 1 1 d . . .
H4 H 0.5279 -0.2520 0.0936 0.042 Uiso 1 1 calc R . .
C5 C 0.3132(4) -0.1604(2) 0.0517(2) 0.0360(7) Uani 1 1 d . . .
H5 H 0.3919 -0.1094 0.0389 0.043 Uiso 1 1 calc R . .
C6 C 0.3678(4) -0.4130(2) 0.1455(2) 0.0316(6) Uani 1 1 d . . .
C7 C 0.5967(4) -0.5314(2) 0.2038(2) 0.0355(7) Uani 1 1 d . . .
C8 C 0.3995(4) -0.5661(2) 0.2218(2) 0.0350(7) Uani 1 1 d . . .
C9 C 0.7329(5) -0.4892(3) 0.2945(2) 0.0517(9) Uani 1 1 d . . .
H9A H 0.6674 -0.4433 0.3255 0.078 Uiso 1 1 calc R . .
H9B H 0.8400 -0.4571 0.2759 0.078 Uiso 1 1 calc R . .
H9C H 0.7777 -0.5403 0.3395 0.078 Uiso 1 1 calc R . .
C10 C 0.6968(5) -0.6043(2) 0.1532(3) 0.0515(9) Uani 1 1 d . . .
H10A H 0.6085 -0.6302 0.0958 0.077 Uiso 1 1 calc R . .
H10B H 0.7412 -0.6560 0.1976 0.077 Uiso 1 1 calc R . .
H10C H 0.8039 -0.5727 0.1342 0.077 Uiso 1 1 calc R . .
C11 C 0.4010(5) -0.5988(2) 0.3252(2) 0.0513(9) Uani 1 1 d . . .
H11A H 0.4692 -0.5510 0.3714 0.077 Uiso 1 1 calc R . .
H11B H 0.4631 -0.6596 0.3371 0.077 Uiso 1 1 calc R . .
H11C H 0.2716 -0.6064 0.3328 0.077 Uiso 1 1 calc R . .
C12 C 0.2923(5) -0.6406(2) 0.1466(3) 0.0529(9) Uani 1 1 d . . .
H12A H 0.2929 -0.6187 0.0815 0.079 Uiso 1 1 calc R . .
H12B H 0.1624 -0.6486 0.1533 0.079 Uiso 1 1 calc R . .
H12C H 0.3540 -0.7016 0.1576 0.079 Uiso 1 1 calc R . .
N4 N 0.1890(3) 0.06728(17) 0.13738(16) 0.0327(6) Uani 1 1 d . . .
N5 N 0.7205(3) 0.20286(17) 0.42588(17) 0.0357(6) Uani 1 1 d . . .
N6 N 0.5041(3) 0.14459(18) 0.49986(17) 0.0376(6) Uani 1 1 d . . .
O3 O 0.8035(3) 0.23125(18) 0.35858(16) 0.0566(7) Uani 1 1 d . . .
O4 O 0.3576(3) 0.0983(2) 0.51528(17) 0.0652(8) Uani 1 1 d . . .
C13 C 0.1160(4) 0.1000(2) 0.2109(2) 0.0358(7) Uani 1 1 d . . .
H13 H -0.0166 0.1017 0.2006 0.043 Uiso 1 1 calc R . .
C14 C 0.2243(4) 0.1311(2) 0.3005(2) 0.0359(7) Uani 1 1 d . . .
H14 H 0.1658 0.1523 0.3493 0.043 Uiso 1 1 calc R . .
C15 C 0.4232(4) 0.1304(2) 0.3170(2) 0.0308(6) Uani 1 1 d . . .
C16 C 0.5010(4) 0.1003(2) 0.2401(2) 0.0361(7) Uani 1 1 d . . .
H16 H 0.6332 0.1007 0.2472 0.043 Uiso 1 1 calc R . .
C17 C 0.3807(4) 0.0698(2) 0.1535(2) 0.0358(7) Uani 1 1 d . . .
H17 H 0.4354 0.0496 0.1029 0.043 Uiso 1 1 calc R . .
C18 C 0.5459(4) 0.1590(2) 0.4116(2) 0.0317(6) Uani 1 1 d . . .
C19 C 0.8207(4) 0.2040(2) 0.5333(2) 0.0411(8) Uani 1 1 d . . .
C20 C 0.6469(4) 0.1949(2) 0.5812(2) 0.0367(7) Uani 1 1 d . . .
C21 C 0.9392(5) 0.1130(3) 0.5466(3) 0.0634(11) Uani 1 1 d . . .
H21A H 0.8555 0.0567 0.5305 0.095 Uiso 1 1 calc R . .
H21B H 1.0097 0.1094 0.6137 0.095 Uiso 1 1 calc R . .
H21C H 1.0271 0.1158 0.5041 0.095 Uiso 1 1 calc R . .
C22 C 0.9456(6) 0.2943(3) 0.5579(3) 0.0871(15) Uani 1 1 d . . .
H22A H 0.8671 0.3501 0.5487 0.131 Uiso 1 1 calc R . .
H22B H 1.0337 0.2985 0.5155 0.131 Uiso 1 1 calc R . .
H22C H 1.0159 0.2921 0.6251 0.131 Uiso 1 1 calc R . .
C23 C 0.6776(5) 0.1362(3) 0.6743(2) 0.0544(9) Uani 1 1 d . . .
H23A H 0.7325 0.0757 0.6639 0.082 Uiso 1 1 calc R . .
H23B H 0.5568 0.1240 0.6915 0.082 Uiso 1 1 calc R . .
H23C H 0.7629 0.1717 0.7267 0.082 Uiso 1 1 calc R . .
C24 C 0.5595(6) 0.2909(3) 0.5976(3) 0.0686(12) Uani 1 1 d . . .
H24A H 0.5399 0.3281 0.5383 0.103 Uiso 1 1 calc R . .
H24B H 0.6447 0.3266 0.6499 0.103 Uiso 1 1 calc R . .
H24C H 0.4388 0.2787 0.6148 0.103 Uiso 1 1 calc R . .

loop_
_atom_site_aniso_label
_atom_site_aniso_U_11
_atom_site_aniso_U_22
_atom_site_aniso_U_33
_atom_site_aniso_U_23
_atom_site_aniso_U_13
_atom_site_aniso_U_12
Zn 0.0263(3) 0.0325(3) 0.0283(3) 0.0015(2) 0.0035(2) 0.0002(2)
N7 0.0323(14) 0.0460(16) 0.0315(14) 0.0072(12) 0.0064(11) 0.0019(12)
N8 0.0307(14) 0.0466(16) 0.0341(15) -0.0012(13) 0.0029(11) -0.0048(12)
N9 0.072(2) 0.105(3) 0.0455(19) 0.0306(19) 0.0094(17) -0.007(2)
N1 0.0304(13) 0.0331(14) 0.0336(13) 0.0037(10) 0.0042(11) 0.0007(11)
N2 0.0296(14) 0.0346(14) 0.0431(15) 0.0072(11) 0.0102(11) 0.0033(11)
N3 0.0281(13) 0.0322(13) 0.0459(15) 0.0059(11) 0.0110(11) 0.0010(11)
O1 0.0378(13) 0.0553(15) 0.0796(17) 0.0203(13) 0.0315(13) 0.0090(11)
O2 0.0395(13) 0.0564(15) 0.0719(16) 0.0221(12) 0.0301(12) 0.0110(11)
C1 0.0265(15) 0.0372(17) 0.0430(18) 0.0007(14) 0.0019(13) 0.0012(13)
C2 0.0265(16) 0.0304(16) 0.0506(19) 0.0043(14) 0.0056(14) -0.0038(13)
C3 0.0266(15) 0.0286(15) 0.0317(15) 0.0007(12) 0.0056(12) 0.0007(12)
C4 0.0246(15) 0.0323(16) 0.0472(18) 0.0030(13) 0.0079(13) 0.0030(12)
C5 0.0298(16) 0.0305(16) 0.0472(18) 0.0013(13) 0.0084(14) -0.0030(13)
C6 0.0257(15) 0.0315(15) 0.0370(16) 0.0000(12) 0.0059(12) 0.0009(12)
C7 0.0347(17) 0.0330(16) 0.0381(17) 0.0025(13) 0.0060(13) 0.0077(13)
C8 0.0343(16) 0.0292(16) 0.0412(17) 0.0040(13) 0.0072(14) 0.0045(13)
C9 0.0345(18) 0.062(2) 0.054(2) -0.0032(17) -0.0002(16) 0.0030(16)
C10 0.055(2) 0.046(2) 0.058(2) -0.0008(17) 0.0192(18) 0.0175(17)
C11 0.056(2) 0.049(2) 0.051(2) 0.0177(16) 0.0155(17) 0.0120(17)
C12 0.057(2) 0.0403(19) 0.060(2) -0.0031(16) 0.0101(18) -0.0073(16)
N4 0.0293(13) 0.0376(14) 0.0294(13) -0.0005(11) 0.0032(11) 0.0006(11)
N5 0.0302(14) 0.0439(15) 0.0312(13) -0.0014(11) 0.0042(11) -0.0072(12)
N6 0.0290(14) 0.0530(16) 0.0304(13) -0.0056(11) 0.0063(11) -0.0026(12)
O3 0.0499(15) 0.0783(17) 0.0389(13) 0.0060(12) 0.0083(11) -0.0251(13)
O4 0.0367(13) 0.113(2) 0.0463(14) -0.0071(14) 0.0139(11) -0.0240(14)
C13 0.0250(15) 0.0428(18) 0.0376(17) -0.0012(14) 0.0030(13) 0.0002(13)
C14 0.0302(16) 0.0435(18) 0.0337(16) -0.0061(14) 0.0063(13) 0.0041(14)
C15 0.0267(15) 0.0308(15) 0.0324(16) -0.0036(12) 0.0018(12) 0.0005(12)
C16 0.0231(15) 0.0457(18) 0.0378(17) -0.0078(14) 0.0037(13) 0.0009(13)
C17 0.0304(16) 0.0425(18) 0.0341(16) -0.0071(13) 0.0068(13) -0.0003(13)
C18 0.0250(15) 0.0343(16) 0.0344(16) -0.0028(13) 0.0038(12) 0.0004(12)
C19 0.0321(17) 0.054(2) 0.0316(16) -0.0063(14) -0.0019(13) -0.0084(15)
C20 0.0323(16) 0.0449(19) 0.0298(16) -0.0100(13) 0.0004(13) 0.0019(14)
C21 0.039(2) 0.098(3) 0.053(2) 0.005(2) 0.0045(17) 0.025(2)
C22 0.090(3) 0.101(4) 0.061(3) -0.023(2) 0.007(2) -0.062(3)
C23 0.052(2) 0.072(2) 0.0367(18) 0.0019(17) 0.0057(16) -0.0025(19)
C24 0.081(3) 0.066(3) 0.054(2) -0.0210(19) 0.002(2) 0.026(2)

loop_
_atom_type_symbol
_atom_type_description
_atom_type_scat_dispersion_real
_atom_type_scat_dispersion_imag
_atom_type_scat_source
C C 0.0033 0.0016 'International Tables Vol C Tables 4.2.6.8 and 6.1.1.4'
H H 0.0000 0.0000 'International Tables Vol C Tables 4.2.6.8 and 6.1.1.4'
N N 0.0061 0.0033 'International Tables Vol C Tables 4.2.6.8 and 6.1.1.4'
O O 0.0106 0.0060 'International Tables Vol C Tables 4.2.6.8 and 6.1.1.4'
Zn Zn 0.2839 1.4301 'International Tables Vol C Tables 4.2.6.8 and 6.1.1.4'

loop_
_geom_angle_atom_site_label_1
_geom_angle_atom_site_label_2
_geom_angle_atom_site_label_3
_geom_angle
_geom_angle_site_symmetry_1
_geom_angle_site_symmetry_3
_geom_angle_publ_flag
N7 Zn N7 180.00(11) 2 . ?
N7 Zn N1 92.68(9) 2 . ?
N7 Zn N1 87.32(9) . . ?
N7 Zn N1 87.32(9) 2 2 ?
N7 Zn N1 92.68(9) . 2 ?
N1 Zn N1 180.00(12) . 2 ?
N7 Zn N4 92.01(9) 2 . ?
N7 Zn N4 87.99(9) . . ?
N1 Zn N4 91.79(8) . . ?
N1 Zn N4 88.21(8) 2 . ?
N7 Zn N4 87.99(9) 2 2 ?
N7 Zn N4 92.01(9) . 2 ?
N1 Zn N4 88.21(8) . 2 ?
N1 Zn N4 91.79(8) 2 2 ?
N4 Zn N4 180.00(14) . 2 ?
N8 N7 Zn 127.7(2) . . ?
N9 N8 N7 177.8(3) . . ?
C1 N1 C5 116.2(2) . . ?
C1 N1 Zn 121.43(19) . . ?
C5 N1 Zn 122.05(18) . . ?
O2 N2 C6 126.2(2) . . ?
O2 N2 C7 121.8(2) . . ?
C6 N2 C7 111.6(2) . . ?
O1 N3 C6 126.4(2) . . ?
O1 N3 C8 121.4(2) . . ?
C6 N3 C8 112.1(2) . . ?
N1 C1 C2 124.5(3) . . ?
C1 C2 C3 118.6(3) . . ?
C4 C3 C2 117.5(3) . . ?
C4 C3 C6 121.2(3) . . ?
C2 C3 C6 121.3(2) . . ?
C5 C4 C3 119.6(3) . . ?
N1 C5 C4 123.5(3) . . ?
N3 C6 N2 108.5(2) . . ?
N3 C6 C3 124.9(3) . . ?
N2 C6 C3 126.6(3) . . ?
N2 C7 C9 106.1(2) . . ?
N2 C7 C10 109.5(2) . . ?
C9 C7 C10 110.6(3) . . ?
N2 C7 C8 100.4(2) . . ?
C9 C7 C8 113.7(2) . . ?
C10 C7 C8 115.6(3) . . ?
N3 C8 C11 109.0(2) . . ?
N3 C8 C12 106.2(2) . . ?
C11 C8 C12 110.7(3) . . ?
N3 C8 C7 100.6(2) . . ?
C11 C8 C7 115.5(2) . . ?
C12 C8 C7 113.9(3) . . ?
C13 N4 C17 116.1(2) . . ?
C13 N4 Zn 121.56(19) . . ?
C17 N4 Zn 122.13(19) . . ?
O3 N5 C18 126.0(2) . . ?
O3 N5 C19 122.6(2) . . ?
C18 N5 C19 111.0(2) . . ?
O4 N6 C18 126.0(2) . . ?
O4 N6 C20 121.8(2) . . ?
C18 N6 C20 112.1(2) . . ?
N4 C13 C14 124.2(3) . . ?
C13 C14 C15 118.9(3) . . ?
C16 C15 C14 117.5(3) . . ?
C16 C15 C18 120.9(3) . . ?
C14 C15 C18 121.5(3) . . ?
C17 C16 C15 119.2(3) . . ?
N4 C17 C16 124.0(3) . . ?
N5 C18 N6 108.6(2) . . ?
N5 C18 C15 125.9(3) . . ?
N6 C18 C15 125.5(3) . . ?
C22 C19 N5 110.1(3) . . ?
C22 C19 C21 111.5(3) . . ?
N5 C19 C21 104.7(2) . . ?
C22 C19 C20 116.3(3) . . ?
N5 C19 C20 100.6(2) . . ?
C21 C19 C20 112.4(3) . . ?
N6 C20 C23 110.8(3) . . ?
N6 C20 C24 105.5(2) . . ?
C23 C20 C24 109.5(3) . . ?
N6 C20 C19 100.0(2) . . ?
C23 C20 C19 115.5(3) . . ?
C24 C20 C19 114.6(3) . . ?

loop_
_geom_bond_atom_site_label_1
_geom_bond_atom_site_label_2
_geom_bond_distance
_geom_bond_site_symmetry_2
_geom_bond_publ_flag
Zn N7 2.086(2) 2 ?
Zn N7 2.086(2) . ?
Zn N1 2.249(2) . ?
Zn N1 2.249(2) 2 ?
Zn N4 2.257(2) . ?
Zn N4 2.257(2) 2 ?
N7 N8 1.186(3) . ?
N8 N9 1.150(3) . ?
N1 C1 1.340(3) . ?
N1 C5 1.342(4) . ?
N2 O2 1.274(3) . ?
N2 C6 1.351(4) . ?
N2 C7 1.508(3) . ?
N3 O1 1.272(3) . ?
N3 C6 1.347(3) . ?
N3 C8 1.499(4) . ?
C1 C2 1.370(4) . ?
C2 C3 1.396(4) . ?
C3 C4 1.385(4) . ?
C3 C6 1.458(4) . ?
C4 C5 1.373(4) . ?
C7 C9 1.513(4) . ?
C7 C10 1.517(4) . ?
C7 C8 1.552(4) . ?
C8 C11 1.513(4) . ?
C8 C12 1.523(4) . ?
N4 C13 1.338(4) . ?
N4 C17 1.340(3) . ?
N5 O3 1.278(3) . ?
N5 C18 1.344(3) . ?
N5 C19 1.508(4) . ?
N6 O4 1.272(3) . ?
N6 C18 1.347(4) . ?
N6 C20 1.496(4) . ?
C13 C14 1.372(4) . ?
C14 C15 1.392(4) . ?
C15 C16 1.388(4) . ?
C15 C18 1.456(4) . ?
C16 C17 1.371(4) . ?
C19 C22 1.502(4) . ?
C19 C21 1.526(5) . ?
C19 C20 1.546(4) . ?
C20 C23 1.510(4) . ?
C20 C24 1.524(4) . ?
